data_7027269
loop_
_publ_author_name
'Ho, Kin-Ying'
'Yu, Wing-Yiu'
'Cheung, Kung-Kai'
'Che, Chi-Ming'

_publ_contact_author
;
    ENTER NAME
 ENTER ADDRESS
;
_publ_section_title
;
 Blue luminescent zinc(II) complexes with polypyridylamine ligands:
 crystal structures and luminescence properties
;
_journal_issue 10
_journal_name_full 'Journal of the Chemical Society, Dalton Transactions'
_journal_page_first 1581
_journal_paper_doi 10.1039/a900504h
_journal_year 1999
_chemical_formula_moiety 'C19 H19 N5 O4 Zn '
_chemical_formula_sum 'C19 H19 N5 O4 Zn'
_chemical_formula_weight 446.77
_space_group_IT_number 14
_symmetry_cell_setting monoclinic
_symmetry_Int_Tables_number 14
_symmetry_space_group_name_Hall '-P 2ybc'
_symmetry_space_group_name_H-M 'P 1 21/c 1'
_audit_creation_date 'Fri Jan 15 10:33:25 1999'
_audit_creation_method 'from TEXRAY.INF file'
_cell_angle_alpha 90
_cell_angle_beta 92.16(2)
_cell_angle_gamma 90
_cell_formula_units_Z 4
_cell_length_a 9.662(2)
_cell_length_b 8.016(2)
_cell_length_c 24.566(4)
_cell_measurement_reflns_used 0
_cell_measurement_temperature 301.2
_cell_measurement_theta_max 0.0
_cell_measurement_theta_min 0.0
_cell_volume 1901.3(7)
_computing_cell_refinement 'MSC/AFC Diffractometer Control'
_computing_data_collection 'MSC/AFC Diffractometer Control'
_computing_data_reduction teXsan
_computing_publication_material teXsan
_computing_structure_refinement teXsan
_computing_structure_solution ' DIRDIF92 (PATTY) '
_diffrn_ambient_temperature 301.2
_diffrn_measurement_device unknown
_diffrn_measurement_method 'omega scans with profile analysis'
_diffrn_orient_matrix_UB_11 0.00000
_diffrn_orient_matrix_UB_12 0.00000
_diffrn_orient_matrix_UB_13 0.00000
_diffrn_orient_matrix_UB_21 0.00000
_diffrn_orient_matrix_UB_22 0.00000
_diffrn_orient_matrix_UB_23 0.00000
_diffrn_orient_matrix_UB_31 0.00000
_diffrn_orient_matrix_UB_32 0.00000
_diffrn_orient_matrix_UB_33 0.00000
_diffrn_radiation_monochromator graphite
_diffrn_radiation_source 'X-ray tube'
_diffrn_radiation_type MoKalpha
_diffrn_radiation_wavelength 0.7107
_diffrn_reflns_av_R_equivalents 0.00
_diffrn_reflns_limit_h_max 11
_diffrn_reflns_limit_h_min 0
_diffrn_reflns_limit_k_max 9
_diffrn_reflns_limit_k_min 0
_diffrn_reflns_limit_l_max 29
_diffrn_reflns_limit_l_min -29
_diffrn_reflns_number 3749
_diffrn_reflns_theta_max 25.57
_diffrn_standards_decay_% 0.00
_diffrn_standards_interval_count 0
_diffrn_standards_number 0
_exptl_absorpt_coefficient_mu 1.330
_exptl_absorpt_correction_type none
_exptl_crystal_colour yellow
_exptl_crystal_density_diffrn 1.561
_exptl_crystal_density_meas 0.000
_exptl_crystal_description prism
_exptl_crystal_F_000 920.00
_exptl_crystal_size_max 0.250
_exptl_crystal_size_mid 0.150
_exptl_crystal_size_min 0.100
_refine_diff_density_max 0.46
_refine_diff_density_min -0.63
_refine_ls_extinction_coef 0.00000
_refine_ls_extinction_method none
_refine_ls_goodness_of_fit_obs 1.530
_refine_ls_matrix_type full
_refine_ls_number_parameters 268
_refine_ls_number_reflns 2791
_refine_ls_number_restraints 0
_refine_ls_R_factor_obs 0.0395
_refine_ls_shift/esd_max 1.2850
_refine_ls_structure_factor_coef F
_refine_ls_weighting_scheme sigma
_refine_ls_wR_factor_obs 0.0541
_reflns_number_observed 2791
_reflns_number_total 3749
_reflns_observed_criterion 3.00
_cod_data_source_file 900504hsup1.cif
_cod_data_source_block (Cpd_3a)
_cod_original_cell_volume 1901.3(6)
_cod_original_sg_symbol_H-M 'P 21/c     '
_cod_original_formula_sum 'C19 H19 N5 O4 Zn '
_cod_database_code 7027269

loop_
_symmetry_equiv_pos_as_xyz
'   +x,   +y,   +z'
'   -x,1/2+y,1/2-z'
'   -x,   -y,   -z'
'   +x,1/2-y,1/2+z'

loop_
_atom_site_aniso_label
_atom_site_aniso_U_11
_atom_site_aniso_U_22
_atom_site_aniso_U_33
_atom_site_aniso_U_12
_atom_site_aniso_U_13
_atom_site_aniso_U_23
Zn(1) 0.0378(2) 0.0385(2) 0.0380(2) -0.0028(1) 0.0068(1) 0.0016(1)
O(1) 0.047(1) 0.051(1) 0.049(1) 0.004(1) 0.0095(10) 0.0163(10)
O(2) 0.047(1) 0.064(1) 0.063(1) -0.001(1) 0.017(1) 0.012(1)
O(3) 0.059(2) 0.050(1) 0.049(1) 0.001(1) 0.001(1) 0.0086(10)
O(4) 0.059(2) 0.052(1) 0.060(1) -0.003(1) 0.000(1) 0.009(1)
N(1) 0.041(1) 0.039(1) 0.036(1) 0.000(1) 0.004(1) 0.0028(10)
N(2) 0.043(2) 0.049(1) 0.036(1) -0.007(1) 0.011(1) 0.000(1)
N(3) 0.036(1) 0.035(1) 0.034(1) -0.0009(10) 0.0025(9) 0.0049(9)
N(4) 0.044(2) 0.060(2) 0.034(1) -0.002(1) 0.003(1) 0.000(1)
N(5) 0.042(1) 0.044(1) 0.041(1) 0.000(1) 0.008(1) 0.000(1)
C(1) 0.044(2) 0.043(2) 0.034(1) -0.002(1) 0.003(1) 0.001(1)
C(2) 0.054(2) 0.055(2) 0.065(2) 0.001(2) -0.004(2) 0.017(2)
C(3) 0.056(2) 0.040(2) 0.031(1) 0.002(1) 0.010(1) 0.004(1)
C(4) 0.084(3) 0.041(2) 0.052(2) 0.001(2) 0.006(2) 0.004(1)
C(5) 0.052(2) 0.049(2) 0.045(2) -0.006(1) 0.000(1) 0.001(1)
C(6) 0.064(3) 0.060(2) 0.052(2) -0.009(2) -0.005(2) -0.011(2)
C(7) 0.078(3) 0.072(2) 0.034(2) -0.003(2) -0.001(2) -0.007(2)
C(8) 0.059(2) 0.060(2) 0.037(2) 0.003(2) 0.009(1) 0.001(1)
C(9) 0.046(2) 0.038(1) 0.036(1) 0.005(1) 0.006(1) 0.003(1)
C(10) 0.038(2) 0.040(1) 0.040(1) 0.000(1) 0.007(1) 0.004(1)
C(11) 0.045(2) 0.073(2) 0.049(2) -0.013(2) 0.012(1) 0.002(2)
C(12) 0.041(2) 0.084(3) 0.059(2) -0.019(2) 0.003(1) 0.003(2)
C(13) 0.052(2) 0.064(2) 0.045(2) -0.012(2) -0.002(1) 0.000(2)
C(14) 0.040(2) 0.038(1) 0.036(1) 0.001(1) 0.003(1) 0.007(1)
C(15) 0.044(2) 0.041(1) 0.035(1) 0.006(1) 0.006(1) 0.010(1)
C(16) 0.065(2) 0.073(2) 0.036(2) 0.010(2) 0.007(1) 0.002(2)
C(17) 0.069(3) 0.099(3) 0.043(2) 0.018(2) 0.021(2) 0.004(2)
C(18) 0.047(2) 0.109(3) 0.065(2) 0.007(2) 0.019(2) 0.006(2)
C(19) 0.042(2) 0.076(2) 0.054(2) 0.001(2) 0.013(1) 0.001(2)

loop_
_atom_site_label
_atom_site_fract_x
_atom_site_fract_y
_atom_site_fract_z
_atom_site_U_iso_or_equiv
_atom_site_thermal_displace_type
Zn(1) 0.21155(3) 0.21385(4) 0.37929(1) 0.0380 Uij
O(1) 0.3733(2) 0.0721(3) 0.40986(8) 0.0487 Uij
O(2) 0.2231(3) -0.0696(3) 0.45719(9) 0.0576 Uij
O(3) 0.3125(3) 0.4454(3) 0.36250(8) 0.0529 Uij
O(4) 0.1002(3) 0.4579(3) 0.32732(10) 0.0571 Uij
N(1) 0.1651(3) 0.3105(3) 0.45520(9) 0.0389 Uij
N(2) -0.0454(3) 0.1642(3) 0.46058(9) 0.0423 Uij
N(3) 0.0088(2) 0.1134(3) 0.36720(8) 0.0348 Uij
N(4) 0.0394(3) 0.0563(3) 0.27228(10) 0.0460 Uij
N(5) 0.2653(3) 0.1270(3) 0.30206(9) 0.0420 Uij
C(1) 0.3411(3) -0.0478(4) 0.4407(1) 0.0402 Uij
C(2) 0.4542(4) -0.1713(5) 0.4557(1) 0.0580 Uij
C(3) 0.2131(3) 0.5261(4) 0.3400(1) 0.0419 Uij
C(4) 0.2306(5) 0.7078(4) 0.3292(1) 0.0586 Uij
C(5) 0.2611(4) 0.4089(4) 0.4805(1) 0.0487 Uij
C(6) 0.2529(4) 0.4616(5) 0.5335(1) 0.0591 Uij
C(7) 0.1404(4) 0.4106(5) 0.5622(1) 0.0614 Uij
C(8) 0.0432(4) 0.3097(4) 0.5383(1) 0.0517 Uij
C(9) 0.0571(3) 0.2624(4) 0.4835(1) 0.0398 Uij
C(10) -0.0816(3) 0.1106(3) 0.4084(1) 0.0391 Uij
C(11) -0.2162(4) 0.0513(5) 0.4018(1) 0.0553 Uij
C(12) -0.2610(4) -0.0112(5) 0.3523(1) 0.0611 Uij
C(13) -0.1718(4) -0.0107(5) 0.3102(1) 0.0538 Uij
C(14) -0.0399(3) 0.0545(3) 0.3182(1) 0.0377 Uij
C(15) 0.1784(3) 0.0676(4) 0.2639(1) 0.0403 Uij
C(16) 0.2249(4) 0.0118(5) 0.2131(1) 0.0581 Uij
C(17) 0.3613(4) 0.0228(6) 0.2035(1) 0.0701 Uij
C(18) 0.4536(4) 0.0850(6) 0.2435(2) 0.0731 Uij
C(19) 0.4004(4) 0.1352(5) 0.2911(1) 0.0571 Uij
H(1) -0.104(4) 0.140(5) 0.483(1) 0.0651 Uij
H(2) -0.023(4) 0.030(5) 0.242(1) 0.0651 Uij
H(3) 0.4187 -0.2546 0.4789 0.0697 Uij
H(4) 0.4863 -0.2222 0.4236 0.0697 Uij
H(5) 0.5287 -0.1150 0.4741 0.0697 Uij
H(6) 0.3210 0.7416 0.3410 0.0704 Uij
H(7) 0.2180 0.7283 0.2912 0.0704 Uij
H(8) 0.1639 0.7691 0.3484 0.0704 Uij
H(9) 0.3383 0.4437 0.4606 0.0586 Uij
H(10) 0.3226 0.5308 0.5498 0.0711 Uij
H(11) 0.1311 0.4464 0.5988 0.0737 Uij
H(12) -0.0330 0.2714 0.5582 0.0620 Uij
H(13) -0.2767 0.0539 0.4314 0.0664 Uij
H(14) -0.3523 -0.0542 0.3472 0.0733 Uij
H(15) -0.2003 -0.0548 0.2757 0.0647 Uij
H(16) 0.1615 -0.0324 0.1864 0.0697 Uij
H(17) 0.3944 -0.0121 0.1694 0.0843 Uij
H(18) 0.5501 0.0922 0.2377 0.0879 Uij
H(19) 0.4625 0.1788 0.3185 0.0685 Uij

loop_
_atom_type_symbol
_atom_type_oxidation_number
_atom_type_number_in_cell
_atom_type_scat_dispersion_real
_atom_type_scat_dispersion_imag
_atom_type_scat_source
C 0 76 0.003 0.002 'International Tables'
H 0 76 0.000 0.000 'International Tables'
N 0 20 0.006 0.003 'International Tables'
O 0 16 0.011 0.006 'International Tables'
Zn 0 4 0.284 1.430 'International Tables'

loop_
_geom_angle_atom_site_label_1
_geom_angle_atom_site_label_2
_geom_angle_atom_site_label_3
_geom_angle
_geom_angle_publ_flag
O(1) Zn(1) O(3) 101.77(9) yes
O(1) Zn(1) N(1) 93.73(9) yes
O(1) Zn(1) N(3) 121.73(9) yes
O(1) Zn(1) N(5) 86.34(9) yes
O(3) Zn(1) N(1) 88.01(9) yes
O(3) Zn(1) N(3) 136.36(9) yes
O(3) Zn(1) N(5) 89.04(9) yes
N(1) Zn(1) N(3) 92.14(9) yes
N(1) Zn(1) N(5) 177.00(9) yes
N(3) Zn(1) N(5) 90.37(9) yes
Zn(1) O(1) C(1) 115.9(2) yes
Zn(1) O(3) C(3) 100.6(2) yes
Zn(1) N(1) C(5) 117.6(2) yes
Zn(1) N(1) C(9) 123.9(2) yes
C(5) N(1) C(9) 117.8(3) yes
C(9) N(2) C(10) 135.4(2) yes
Zn(1) N(3) C(10) 121.0(2) yes
Zn(1) N(3) C(14) 122.7(2) yes
C(10) N(3) C(14) 116.2(2) yes
C(14) N(4) C(15) 134.2(3) yes
Zn(1) N(5) C(15) 125.8(2) yes
Zn(1) N(5) C(19) 116.0(2) yes
C(15) N(5) C(19) 118.2(3) yes
O(1) C(1) O(2) 123.5(3) yes
O(1) C(1) C(2) 116.8(3) yes
O(2) C(1) C(2) 119.6(3) yes
O(3) C(3) O(4) 121.7(3) yes
O(3) C(3) C(4) 119.2(3) yes
O(4) C(3) C(4) 119.1(3) yes
N(1) C(5) C(6) 123.6(3) yes
C(5) C(6) C(7) 117.9(3) yes
C(6) C(7) C(8) 120.0(3) yes
C(7) C(8) C(9) 119.0(3) yes
N(1) C(9) N(2) 121.4(2) yes
N(1) C(9) C(8) 121.7(3) yes
N(2) C(9) C(8) 117.0(3) yes
N(2) C(10) N(3) 122.5(3) yes
N(2) C(10) C(11) 114.7(3) yes
N(3) C(10) C(11) 122.8(3) yes
C(10) C(11) C(12) 119.5(3) yes
C(11) C(12) C(13) 118.8(3) yes
C(12) C(13) C(14) 119.7(3) yes
N(3) C(14) N(4) 122.2(3) yes
N(3) C(14) C(13) 122.9(3) yes
N(4) C(14) C(13) 114.9(3) yes
N(4) C(15) N(5) 121.2(3) yes
N(4) C(15) C(16) 117.2(3) yes
N(5) C(15) C(16) 121.6(3) yes
C(15) C(16) C(17) 118.6(3) yes
C(16) C(17) C(18) 120.1(3) yes
C(17) C(18) C(19) 117.5(4) yes
N(5) C(19) C(18) 124.1(3) yes

loop_
_geom_bond_atom_site_label_1
_geom_bond_atom_site_label_2
_geom_bond_distance
_geom_bond_publ_flag
Zn(1) O(1) 2.052(2) yes
Zn(1) O(3) 2.144(2) yes
Zn(1) N(1) 2.083(2) yes
Zn(1) N(3) 2.129(2) yes
Zn(1) N(5) 2.104(2) yes
O(1) C(1) 1.269(4) yes
O(2) C(1) 1.237(4) yes
O(3) C(3) 1.267(4) yes
O(4) C(3) 1.250(4) yes
N(1) C(5) 1.352(4) yes
N(1) C(9) 1.332(4) yes
N(2) C(9) 1.369(4) yes
N(2) C(10) 1.384(4) yes
N(3) C(10) 1.362(4) yes
N(3) C(14) 1.360(4) yes
N(4) C(14) 1.388(4) yes
N(4) C(15) 1.369(4) yes
N(5) C(15) 1.323(4) yes
N(5) C(19) 1.344(4) yes
C(1) C(2) 1.510(4) yes
C(3) C(4) 1.491(4) yes
C(5) C(6) 1.372(5) yes
C(6) C(7) 1.380(5) yes
C(7) C(8) 1.357(5) yes
C(8) C(9) 1.411(4) yes
C(10) C(11) 1.389(4) yes
C(11) C(12) 1.370(5) yes
C(12) C(13) 1.371(5) yes
C(13) C(14) 1.385(4) yes
C(15) C(16) 1.416(4) yes
C(16) C(17) 1.350(5) yes
C(17) C(18) 1.396(6) yes
C(18) C(19) 1.356(5) yes
